data_7058161
loop_
_publ_author_name
'\.Inci, Duygu'
'Ayd\?in, Rahmiye'
'Vatan, \"Ozg\"ur'
'\,Sahin, Onur'
'\,Cink\?il\?i\,c, Nil\"ufer'

_publ_section_title
;
 Water-soluble binary and ternary palladium(\?i\?i) complexes containing
 amino acids and intercalating ligands: synthesis, characterization,
 biomolecular interactions and cytotoxicities
;
_journal_issue 12
_journal_name_full 'New Journal of Chemistry'
_journal_page_first 4681
_journal_paper_doi 10.1039/C8NJ05934A
_journal_volume 43
_journal_year 2019
_chemical_formula_moiety ' C24 H16 N4 Pd, 2(N O3) '
_chemical_formula_sum 'C24 H16 N6 O6 Pd'
_chemical_formula_weight 590.83
_space_group_crystal_system monoclinic
_space_group_IT_number 15
_space_group_name_Hall '-C 2yc'
_space_group_name_H-M_alt 'C 1 2/c 1'
_symmetry_space_group_name_Hall '-C 2yc'
_symmetry_space_group_name_H-M 'C 1 2/c 1'
_atom_sites_solution_hydrogens geom
_audit_creation_method SHELXL-2013
_audit_update_record
;
2017-12-13 deposited with the CCDC.
2019-02-06 downloaded from the CCDC.
;
_cell_angle_alpha 90
_cell_angle_beta 103.038(6)
_cell_angle_gamma 90
_cell_formula_units_Z 4
_cell_length_a 15.031(3)
_cell_length_b 20.228(3)
_cell_length_c 7.1314(9)
_cell_measurement_reflns_used 9093
_cell_measurement_temperature 296
_cell_measurement_theta_max 28.30
_cell_measurement_theta_min 2.93
_cell_volume 2112.4(6)
_computing_cell_refinement 'SAINT(Bruker, 2013)'
_computing_data_collection 'APEX2 (Bruker, 2013)'
_computing_data_reduction 'Bruker SAINT'
_computing_molecular_graphics 'ORTEP-3 for Windows (Farrugia, 1997)'
_computing_publication_material 'WinGX (Farrugia, 1999)'
_computing_structure_refinement 'SHELXL-2013 (Sheldrick, 2013)'
_computing_structure_solution 'SHELXS97 (Sheldrick, 2008)'
_diffrn_ambient_temperature 296
_diffrn_measured_fraction_theta_full 0.996
_diffrn_measured_fraction_theta_max 0.997
_diffrn_measurement_device_type 'Bruker APEX-II CCD'
_diffrn_measurement_method '\f and \w scans'
_diffrn_radiation_type MoK\a
_diffrn_radiation_wavelength 0.71073
_diffrn_reflns_av_R_equivalents 0.0330
_diffrn_reflns_av_unetI/netI 0.0138
_diffrn_reflns_Laue_measured_fraction_full 0.996
_diffrn_reflns_Laue_measured_fraction_max 0.997
_diffrn_reflns_limit_h_max 20
_diffrn_reflns_limit_h_min -20
_diffrn_reflns_limit_k_max 26
_diffrn_reflns_limit_k_min -26
_diffrn_reflns_limit_l_max 9
_diffrn_reflns_limit_l_min -9
_diffrn_reflns_number 49525
_diffrn_reflns_point_group_measured_fraction_full 0.996
_diffrn_reflns_point_group_measured_fraction_max 0.997
_diffrn_reflns_theta_full 25.242
_diffrn_reflns_theta_max 28.325
_diffrn_reflns_theta_min 3.326
_diffrn_standards_number 0
_exptl_absorpt_coefficient_mu 0.939
_exptl_absorpt_correction_T_max 0.7457
_exptl_absorpt_correction_T_min 0.6374
_exptl_absorpt_correction_type multi-scan
_exptl_absorpt_process_details Bruker
_exptl_crystal_colour yellow
_exptl_crystal_density_diffrn 1.858
_exptl_crystal_description block
_exptl_crystal_F_000 1184
_exptl_crystal_size_max 0.19
_exptl_crystal_size_mid 0.15
_exptl_crystal_size_min 0.14
_refine_diff_density_max 0.835
_refine_diff_density_min -0.827
_refine_diff_density_rms 0.101
_refine_ls_extinction_method none
_refine_ls_goodness_of_fit_ref 1.135
_refine_ls_hydrogen_treatment constr
_refine_ls_matrix_type full
_refine_ls_number_parameters 174
_refine_ls_number_reflns 2627
_refine_ls_number_restraints 0
_refine_ls_restrained_S_all 1.135
_refine_ls_R_factor_all 0.0375
_refine_ls_R_factor_gt 0.0346
_refine_ls_shift/su_max 0.000
_refine_ls_shift/su_mean 0.000
_refine_ls_structure_factor_coef Fsqd
_refine_ls_weighting_details 'w=1/[\s^2^(Fo^2^)+(0.0301P)^2^+8.0843P] where P=(Fo^2^+2Fc^2^)/3'
_refine_ls_weighting_scheme calc
_refine_ls_wR_factor_gt 0.0821
_refine_ls_wR_factor_ref 0.0849
_reflns_Friedel_coverage 0.000
_reflns_number_gt 2456
_reflns_number_total 2627
_reflns_threshold_expression 'I > 2\s(I)'
_cod_data_source_file c8nj05934a2.cif
_cod_data_source_block shelx
_cod_depositor_comments 'Adding full bibliography for 7058161--7058162.cif.'
_cod_original_cell_volume 2112.3(5)
_cod_database_code 7058161
_shelx_space_group_comment
;
The symmetry employed for this shelxl refinement is uniquely defined
by the following loop, which should always be used as a source of
symmetry information in preference to the above space-group names.
They are only intended as comments.
;
_shelxl_version_number 2013-4

loop_
_space_group_symop_operation_xyz
'x, y, z'
'-x, y, -z+1/2'
'x+1/2, y+1/2, z'
'-x+1/2, y+1/2, -z+1/2'
'-x, -y, -z'
'x, -y, z-1/2'
'-x+1/2, -y+1/2, -z'
'x+1/2, -y+1/2, z-1/2'

loop_
_atom_site_label
_atom_site_type_symbol
_atom_site_fract_x
_atom_site_fract_y
_atom_site_fract_z
_atom_site_U_iso_or_equiv
_atom_site_adp_type
_atom_site_occupancy
_atom_site_site_symmetry_order
_atom_site_calc_flag
_atom_site_refinement_flags_posn
_atom_site_refinement_flags_adp
_atom_site_refinement_flags_occupancy
C1 C 0.3895(3) 0.09362(15) 0.1516(5) 0.0436(7) Uani 1 1 d . . .
H1 H 0.4428 0.0732 0.1360 0.052 Uiso 1 1 calc R U .
C2 C 0.3079(3) 0.05724(17) 0.1177(5) 0.0549(9) Uani 1 1 d . . .
H2 H 0.3081 0.0130 0.0818 0.066 Uiso 1 1 calc R U .
C3 C 0.2285(3) 0.08575(18) 0.1366(5) 0.0516(9) Uani 1 1 d . . .
H3 H 0.1750 0.0610 0.1183 0.062 Uiso 1 1 calc R U .
C4 C 0.2283(2) 0.15331(16) 0.1842(4) 0.0390(7) Uani 1 1 d . . .
C5 C 0.1488(2) 0.18923(19) 0.2015(4) 0.0451(8) Uani 1 1 d . . .
H5 H 0.0930 0.1674 0.1815 0.054 Uiso 1 1 calc R U .
C6 C 0.1530(2) 0.25402(19) 0.2461(4) 0.0426(7) Uani 1 1 d . . .
H6 H 0.1001 0.2762 0.2567 0.051 Uiso 1 1 calc R U .
C7 C 0.23763(18) 0.28931(15) 0.2775(4) 0.0329(6) Uani 1 1 d . . .
C8 C 0.24775(19) 0.35617(15) 0.3329(4) 0.0363(6) Uani 1 1 d . . .
H8 H 0.1972 0.3809 0.3455 0.044 Uiso 1 1 calc R U .
C9 C 0.3323(2) 0.38446(14) 0.3678(4) 0.0349(6) Uani 1 1 d . . .
H9 H 0.3402 0.4279 0.4107 0.042 Uiso 1 1 calc R U .
C10 C 0.40707(17) 0.34786(13) 0.3389(4) 0.0291(5) Uani 1 1 d . . .
H10 H 0.4641 0.3680 0.3620 0.035 Uiso 1 1 calc R U .
C11 C 0.31624(16) 0.25544(13) 0.2569(3) 0.0265(5) Uani 1 1 d . . .
C12 C 0.31215(18) 0.18668(13) 0.2153(4) 0.0300(5) Uani 1 1 d . . .
N1 N 0.39231(16) 0.15666(11) 0.2057(3) 0.0322(5) Uani 1 1 d . . .
N2 N 0.39971(14) 0.28535(10) 0.2797(3) 0.0248(4) Uani 1 1 d . . .
N3 N 0.5000 0.0889(2) 0.7500 0.0524(10) Uani 1 2 d S T P
N4 N 0.5000 0.51634(17) 0.2500 0.0333(7) Uani 1 2 d S T P
O1 O 0.5266(6) 0.1253(5) 0.8755(10) 0.173(4) Uani 0.75 1 d . . P
O2 O 0.5543(5) 0.0532(5) 0.825(2) 0.219(6) Uani 0.75 1 d . . P
O3 O 0.43279(19) 0.48560(14) 0.1588(4) 0.0620(8) Uani 1 1 d . . .
O4 O 0.5000 0.57752(16) 0.2500 0.0552(9) Uani 1 2 d S T P
Pd1 Pd 0.5000 0.22079(2) 0.2500 0.02662(10) Uani 1 2 d S T P

loop_
_atom_site_aniso_label
_atom_site_aniso_U_11
_atom_site_aniso_U_22
_atom_site_aniso_U_33
_atom_site_aniso_U_23
_atom_site_aniso_U_13
_atom_site_aniso_U_12
C1 0.0572(19) 0.0292(14) 0.0412(16) -0.0029(12) 0.0046(14) -0.0088(13)
C2 0.076(3) 0.0318(16) 0.052(2) -0.0044(14) 0.0045(18) -0.0255(17)
C3 0.059(2) 0.0482(19) 0.0432(17) -0.0009(14) 0.0030(15) -0.0315(17)
C4 0.0408(15) 0.0454(16) 0.0270(13) 0.0043(11) 0.0000(11) -0.0210(13)
C5 0.0305(14) 0.067(2) 0.0348(15) 0.0056(14) 0.0019(11) -0.0213(14)
C6 0.0257(13) 0.063(2) 0.0381(15) 0.0093(14) 0.0051(11) -0.0073(13)
C7 0.0237(12) 0.0476(16) 0.0265(12) 0.0085(11) 0.0037(9) -0.0020(11)
C8 0.0306(13) 0.0431(15) 0.0356(14) 0.0065(12) 0.0083(11) 0.0085(11)
C9 0.0357(14) 0.0292(13) 0.0418(15) 0.0010(11) 0.0127(12) 0.0057(11)
C10 0.0257(11) 0.0269(12) 0.0345(13) 0.0007(10) 0.0066(10) -0.0026(9)
C11 0.0237(11) 0.0307(12) 0.0235(11) 0.0036(9) 0.0021(9) -0.0054(9)
C12 0.0326(13) 0.0327(13) 0.0225(11) 0.0032(10) 0.0014(9) -0.0116(10)
N1 0.0381(12) 0.0250(10) 0.0315(11) 0.0006(9) 0.0038(9) -0.0080(9)
N2 0.0225(10) 0.0237(10) 0.0282(10) 0.0007(8) 0.0058(8) -0.0022(7)
N3 0.036(2) 0.053(2) 0.068(3) 0.000 0.0104(19) 0.000
N4 0.0305(16) 0.0318(16) 0.0370(17) 0.000 0.0062(13) 0.000
O1 0.186(8) 0.249(10) 0.106(5) -0.087(6) 0.079(5) -0.151(8)
O2 0.087(5) 0.157(7) 0.390(16) 0.145(9) 0.003(7) 0.031(5)
O3 0.0550(15) 0.0596(16) 0.0618(16) 0.0060(13) -0.0069(12) -0.0303(13)
O4 0.057(2) 0.0263(15) 0.082(3) 0.000 0.0144(19) 0.000
Pd1 0.02652(15) 0.02096(14) 0.03112(16) 0.000 0.00385(10) 0.000

loop_
_atom_type_symbol
_atom_type_description
_atom_type_scat_dispersion_real
_atom_type_scat_dispersion_imag
_atom_type_scat_source
C C 0.0033 0.0016 'International Tables Vol C Tables 4.2.6.8 and 6.1.1.4'
H H 0.0000 0.0000 'International Tables Vol C Tables 4.2.6.8 and 6.1.1.4'
N N 0.0061 0.0033 'International Tables Vol C Tables 4.2.6.8 and 6.1.1.4'
O O 0.0106 0.0060 'International Tables Vol C Tables 4.2.6.8 and 6.1.1.4'
Pd Pd -0.9988 1.0072 'International Tables Vol C Tables 4.2.6.8 and 6.1.1.4'

loop_
_geom_angle_atom_site_label_1
_geom_angle_atom_site_label_2
_geom_angle_atom_site_label_3
_geom_angle
_geom_angle_site_symmetry_1
_geom_angle_site_symmetry_3
N1 C1 C2 121.4(3) . .
N1 C1 H1 119.3 . .
C2 C1 H1 119.3 . .
C3 C2 C1 120.9(3) . .
C3 C2 H2 119.6 . .
C1 C2 H2 119.6 . .
C2 C3 C4 119.0(3) . .
C2 C3 H3 120.5 . .
C4 C3 H3 120.5 . .
C12 C4 C3 117.1(3) . .
C12 C4 C5 118.8(3) . .
C3 C4 C5 124.2(3) . .
C6 C5 C4 121.4(3) . .
C6 C5 H5 119.3 . .
C4 C5 H5 119.3 . .
C5 C6 C7 121.0(3) . .
C5 C6 H6 119.5 . .
C7 C6 H6 119.5 . .
C11 C7 C8 117.3(2) . .
C11 C7 C6 118.7(3) . .
C8 C7 C6 124.0(3) . .
C9 C8 C7 119.4(3) . .
C9 C8 H8 120.3 . .
C7 C8 H8 120.3 . .
C8 C9 C10 119.8(3) . .
C8 C9 H9 120.1 . .
C10 C9 H9 120.1 . .
N2 C10 C9 122.5(2) . .
N2 C10 H10 118.7 . .
C9 C10 H10 118.7 . .
N2 C11 C7 122.9(2) . .
N2 C11 C12 116.9(2) . .
C7 C11 C12 120.2(2) . .
N1 C12 C4 123.4(3) . .
N1 C12 C11 116.7(2) . .
C4 C12 C11 120.0(3) . .
C1 N1 C12 118.1(3) . .
C1 N1 Pd1 128.7(2) . .
C12 N1 Pd1 112.80(17) . .
C10 N2 C11 117.8(2) . .
C10 N2 Pd1 129.11(17) . .
C11 N2 Pd1 112.54(17) . .
O2 N3 O2 100.7(13) 2_656 .
O2 N3 O1 149.1(7) 2_656 .
O2 N3 O1 87.3(8) . .
O2 N3 O1 87.3(8) 2_656 2_656
O2 N3 O1 149.1(7) . 2_656
O1 N3 O1 101.0(12) . 2_656
O4 N4 O3 120.1(2) . .
O4 N4 O3 120.1(2) . 2_655
O3 N4 O3 119.7(4) . 2_655
N3 O1 O2 45.6(5) . .
O2 O1 O1 81.6(6) . 2_656
N3 O2 O1 47.1(5) . .
O1 O2 O2 83.1(5) . 2_656
N2 Pd1 N2 100.45(11) . 2_655
N2 Pd1 N1 81.04(9) . .
N2 Pd1 N1 165.53(9) 2_655 .
N2 Pd1 N1 165.53(9) . 2_655
N2 Pd1 N1 81.05(9) 2_655 2_655
N1 Pd1 N1 101.15(14) . 2_655

loop_
_geom_bond_atom_site_label_1
_geom_bond_atom_site_label_2
_geom_bond_distance
_geom_bond_site_symmetry_2
C1 N1 1.330(4) .
C1 C2 1.405(5) .
C1 H1 0.9300 .
C2 C3 1.359(6) .
C2 H2 0.9300 .
C3 C4 1.408(5) .
C3 H3 0.9300 .
C4 C12 1.402(4) .
C4 C5 1.428(5) .
C5 C6 1.347(5) .
C5 H5 0.9300 .
C6 C7 1.432(4) .
C6 H6 0.9300 .
C7 C11 1.402(4) .
C7 C8 1.407(4) .
C8 C9 1.364(4) .
C8 H8 0.9300 .
C9 C10 1.400(4) .
C9 H9 0.9300 .
C10 N2 1.330(3) .
C10 H10 0.9300 .
C11 N2 1.369(3) .
C11 C12 1.421(4) .
C12 N1 1.365(4) .
N1 Pd1 2.042(2) .
N2 Pd1 2.041(2) .
N3 O2 1.129(7) 2_656
N3 O2 1.129(7) .
N3 O1 1.159(6) .
N3 O1 1.159(6) 2_656
N4 O4 1.238(5) .
N4 O3 1.238(3) .
N4 O3 1.238(3) 2_655
O1 O2 1.580(13) .
O1 O1 1.788(15) 2_656
O2 O2 1.740(18) 2_656
Pd1 N2 2.041(2) 2_655
Pd1 N1 2.043(2) 2_655

loop_
_geom_hbond_atom_site_label_D
_geom_hbond_atom_site_label_H
_geom_hbond_atom_site_label_A
_geom_hbond_distance_DH
_geom_hbond_distance_HA
_geom_hbond_distance_DA
_geom_hbond_angle_DHA
_geom_hbond_site_symmetry_A
C1 H1 O2 0.93 2.57 3.082(10) 115.0 5_656
C2 H2 O2 0.93 2.43 3.011(9) 120.8 5_656

loop_
_geom_torsion_atom_site_label_1
_geom_torsion_atom_site_label_2
_geom_torsion_atom_site_label_3
_geom_torsion_atom_site_label_4
_geom_torsion
_geom_torsion_site_symmetry_1
_geom_torsion_site_symmetry_4
N1 C1 C2 C3 0.9(5) . .
C1 C2 C3 C4 2.3(5) . .
C2 C3 C4 C12 -2.0(5) . .
C2 C3 C4 C5 177.7(3) . .
C12 C4 C5 C6 0.2(4) . .
C3 C4 C5 C6 -179.5(3) . .
C4 C5 C6 C7 0.1(5) . .
C5 C6 C7 C11 1.3(4) . .
C5 C6 C7 C8 -177.0(3) . .
C11 C7 C8 C9 -1.4(4) . .
C6 C7 C8 C9 177.0(3) . .
C7 C8 C9 C10 3.2(4) . .
C8 C9 C10 N2 -0.7(4) . .
C8 C7 C11 N2 -3.0(4) . .
C6 C7 C11 N2 178.5(2) . .
C8 C7 C11 C12 175.3(2) . .
C6 C7 C11 C12 -3.2(4) . .
C3 C4 C12 N1 -1.5(4) . .
C5 C4 C12 N1 178.8(3) . .
C3 C4 C12 C11 177.7(3) . .
C5 C4 C12 C11 -2.0(4) . .
N2 C11 C12 N1 1.2(3) . .
C7 C11 C12 N1 -177.2(2) . .
N2 C11 C12 C4 -178.0(2) . .
C7 C11 C12 C4 3.6(4) . .
C2 C1 N1 C12 -4.2(4) . .
C2 C1 N1 Pd1 -176.6(2) . .
C4 C12 N1 C1 4.6(4) . .
C11 C12 N1 C1 -174.6(2) . .
C4 C12 N1 Pd1 178.1(2) . .
C11 C12 N1 Pd1 -1.1(3) . .
C9 C10 N2 C11 -3.6(4) . .
C9 C10 N2 Pd1 -174.3(2) . .
C7 C11 N2 C10 5.5(4) . .
C12 C11 N2 C10 -172.9(2) . .
C7 C11 N2 Pd1 177.72(19) . .
C12 C11 N2 Pd1 -0.7(3) . .
O2 N3 O1 O2 107(2) 2_656 .
O1 N3 O1 O2 -150.0(6) 2_656 .
O2 N3 O1 O1 -103(2) 2_656 2_656
O2 N3 O1 O1 150.0(6) . 2_656
O2 N3 O2 O1 -150.0(7) 2_656 .
O1 N3 O2 O1 107(2) 2_656 .
O1 N3 O2 O2 150.0(7) . 2_656
O1 N3 O2 O2 -103.0(18) 2_656 2_656
O1 O1 O2 N3 -18.7(5) 2_656 .
N3 O1 O2 O2 -18.8(6) . 2_656
O1 O1 O2 O2 -37.5(8) 2_656 2_656
